data_2209526
loop_
_publ_author_name
'Tian, Lai-Jin '
'Mao, Wu-Tao'
'Sun, Yu-Xi'
'Liu, Xi-Cheng'

_publ_section_title Bromo(<i>N</i>,<i>N</i>-dimethyldithiocarbamato-\k^2^<i>S</i>,<i>S</i>')diphenyltin(IV)
_journal_coeditor_code HB2094
_journal_issue 7
_journal_name_full 'Acta Crystallographica Section E'
_journal_page_first m1675
_journal_page_last m1676
_journal_paper_doi 10.1107/S1600536806024032
_journal_volume 62
_journal_year 2006
_chemical_formula_iupac '[Sn Br (C6 H5)2 (C3 H6 N S2)]'
_chemical_formula_moiety 'C15 H16 Br N S2 Sn'
_chemical_formula_sum 'C15 H16 Br N S2 Sn'
_chemical_formula_weight 473.01
_chemical_name_systematic
;
Bromo(N,N-dimethyldithiocarbamato-\k^2^S,S')diphenyltin(IV)
;
_space_group_IT_number 15
_symmetry_cell_setting monoclinic
_symmetry_space_group_name_Hall '-C 2yc'
_symmetry_space_group_name_H-M 'C 1 2/c 1'
_atom_sites_solution_hydrogens geom
_atom_sites_solution_primary direct
_atom_sites_solution_secondary difmap
_audit_creation_method SHELXL-97
_cell_angle_alpha 90.00
_cell_angle_beta 91.772(6)
_cell_angle_gamma 90.00
_cell_formula_units_Z 8
_cell_length_a 17.560(8)
_cell_length_b 9.133(3)
_cell_length_c 21.838(10)
_cell_measurement_reflns_used 1999
_cell_measurement_temperature 295(2)
_cell_measurement_theta_max 22.98
_cell_measurement_theta_min 2.25
_cell_volume 3501(3)
_computing_cell_refinement 'SAINT (Bruker, 2002)'
_computing_data_collection 'SMART (Bruker, 2002)'
_computing_data_reduction SAINT
_computing_molecular_graphics 'ORTEP-3 (Farrugia, 1997)'
_computing_publication_material SHELXL97
_computing_structure_refinement 'SHELXL97 (Sheldrick, 1997)'
_computing_structure_solution 'SHELXS97 (Sheldrick, 1997)'
_diffrn_ambient_temperature 295(2)
_diffrn_measured_fraction_theta_full 0.998
_diffrn_measured_fraction_theta_max 0.998
_diffrn_measurement_device_type 'Bruker APEX area-detector'
_diffrn_measurement_method '\f and \w'
_diffrn_radiation_monochromator graphite
_diffrn_radiation_source 'fine-focus sealed tube'
_diffrn_radiation_type MoK\a
_diffrn_radiation_wavelength 0.71073
_diffrn_reflns_av_R_equivalents 0.0417
_diffrn_reflns_av_sigmaI/netI 0.0576
_diffrn_reflns_limit_h_max 21
_diffrn_reflns_limit_h_min -21
_diffrn_reflns_limit_k_max 11
_diffrn_reflns_limit_k_min -9
_diffrn_reflns_limit_l_max 25
_diffrn_reflns_limit_l_min -27
_diffrn_reflns_number 9614
_diffrn_reflns_theta_full 26.50
_diffrn_reflns_theta_max 26.50
_diffrn_reflns_theta_min 1.87
_diffrn_standards_decay_% 0
_diffrn_standards_interval_count 0
_diffrn_standards_interval_time 0
_diffrn_standards_number 0
_exptl_absorpt_coefficient_mu 3.971
_exptl_absorpt_correction_T_max 0.692
_exptl_absorpt_correction_T_min 0.606
_exptl_absorpt_correction_type multi-scan
_exptl_absorpt_process_details '(SADABS; Bruker, 2002)'
_exptl_crystal_colour colorless
_exptl_crystal_density_diffrn 1.795
_exptl_crystal_density_method 'not measured'
_exptl_crystal_description block
_exptl_crystal_F_000 1840
_exptl_crystal_size_max 0.14
_exptl_crystal_size_mid 0.10
_exptl_crystal_size_min 0.10
_refine_diff_density_max 0.605
_refine_diff_density_min -0.643
_refine_ls_extinction_method none
_refine_ls_goodness_of_fit_ref 1.037
_refine_ls_hydrogen_treatment constr
_refine_ls_matrix_type full
_refine_ls_number_parameters 183
_refine_ls_number_reflns 3634
_refine_ls_number_restraints 0
_refine_ls_restrained_S_all 1.037
_refine_ls_R_factor_all 0.0630
_refine_ls_R_factor_gt 0.0421
_refine_ls_shift/su_max 0.001
_refine_ls_shift/su_mean 0.000
_refine_ls_structure_factor_coef Fsqd
_refine_ls_weighting_details 'calc w=1/[\s^2^(Fo^2^)+(0.029P)^2^+3.0728P] where P=(Fo^2^+2Fc^2^)/3'
_refine_ls_weighting_scheme calc
_refine_ls_wR_factor_gt 0.0864
_refine_ls_wR_factor_ref 0.0944
_reflns_number_gt 2687
_reflns_number_total 3634
_reflns_threshold_expression I>2\s(I)
_cod_data_source_file hb2094.cif
_cod_data_source_block I
_cod_original_sg_symbol_H-M 'C 2/c'
_cod_database_code 2209526
_cod_database_fobs_code 2209526

loop_
_symmetry_equiv_pos_as_xyz
'x, y, z'
'-x, y, -z+1/2'
'x+1/2, y+1/2, z'
'-x+1/2, y+1/2, -z+1/2'
'-x, -y, -z'
'x, -y, z-1/2'
'-x+1/2, -y+1/2, -z'
'x+1/2, -y+1/2, z-1/2'

loop_
_atom_site_type_symbol
_atom_site_label
_atom_site_fract_x
_atom_site_fract_y
_atom_site_fract_z
_atom_site_U_iso_or_equiv
_atom_site_adp_type
_atom_site_calc_flag
_atom_site_refinement_flags
_atom_site_occupancy
Sn Sn1 0.106187(19) 0.98099(4) 0.409303(16) 0.04355(13) Uani d . 1
Br Br1 0.18451(3) 1.02641(7) 0.51104(3) 0.06259(19) Uani d . 1
S S1 0.03072(8) 0.80477(17) 0.46671(6) 0.0548(4) Uani d . 1
S S2 -0.01164(8) 0.88752(18) 0.33986(7) 0.0632(4) Uani d . 1
C C1 -0.0287(3) 0.7814(5) 0.4020(2) 0.0472(13) Uani d . 1
C C10 0.1938(3) 0.8825(6) 0.3586(2) 0.0477(13) Uani d . 1
N N1 -0.0840(3) 0.6836(5) 0.4021(2) 0.0578(12) Uani d . 1
C C9 0.1477(3) 1.3036(6) 0.3980(2) 0.0546(14) Uani d . 1
H H9 0.1906 1.2731 0.4205 0.066 Uiso calc R 1
C C11 0.2501(3) 0.7984(6) 0.3851(3) 0.0606(15) Uani d . 1
H H11 0.2489 0.7789 0.4269 0.073 Uiso calc R 1
C C4 0.0894(3) 1.2050(6) 0.3849(2) 0.0454(12) Uani d . 1
C C15 0.1972(4) 0.9102(8) 0.2967(3) 0.0739(18) Uani d . 1
H H15 0.1586 0.9644 0.2774 0.089 Uiso calc R 1
C C2 -0.0963(4) 0.5866(7) 0.4545(3) 0.081(2) Uani d . 1
H H2A -0.0775 0.4905 0.4455 0.121 Uiso calc R 1
H H2B -0.1498 0.5813 0.4621 0.121 Uiso calc R 1
H H2C -0.0696 0.6245 0.4901 0.121 Uiso calc R 1
C C5 0.0271(3) 1.2537(6) 0.3522(3) 0.0653(17) Uani d . 1
H H5 -0.0126 1.1893 0.3428 0.078 Uiso calc R 1
C C13 0.3113(4) 0.7752(9) 0.2900(4) 0.095(3) Uani d . 1
H H13 0.3510 0.7399 0.2669 0.114 Uiso calc R 1
C C12 0.3092(4) 0.7412(8) 0.3514(4) 0.088(2) Uani d . 1
H H12 0.3463 0.6816 0.3698 0.106 Uiso calc R 1
C C3 -0.1374(3) 0.6701(8) 0.3503(3) 0.079(2) Uani d . 1
H H3A -0.1806 0.7321 0.3566 0.118 Uiso calc R 1
H H3B -0.1541 0.5702 0.3467 0.118 Uiso calc R 1
H H3C -0.1130 0.6989 0.3135 0.118 Uiso calc R 1
C C14 0.2564(4) 0.8594(10) 0.2628(3) 0.096(3) Uani d . 1
H H14 0.2588 0.8827 0.2214 0.115 Uiso calc R 1
C C7 0.0810(5) 1.4930(7) 0.3456(3) 0.0733(19) Uani d . 1
H H7 0.0784 1.5894 0.3319 0.088 Uiso calc R 1
C C8 0.1425(4) 1.4459(7) 0.3782(3) 0.0690(17) Uani d . 1
H H8 0.1820 1.5107 0.3874 0.083 Uiso calc R 1
C C6 0.0221(4) 1.3977(7) 0.3326(3) 0.082(2) Uani d . 1
H H6 -0.0210 1.4299 0.3108 0.098 Uiso calc R 1

loop_
_atom_site_aniso_label
_atom_site_aniso_U_11
_atom_site_aniso_U_22
_atom_site_aniso_U_33
_atom_site_aniso_U_12
_atom_site_aniso_U_13
_atom_site_aniso_U_23
Sn1 0.0375(2) 0.0426(2) 0.0506(2) -0.00720(16) 0.00163(15) 0.00101(16)
Br1 0.0577(4) 0.0694(4) 0.0597(4) -0.0069(3) -0.0131(3) -0.0030(3)
S1 0.0548(8) 0.0615(9) 0.0485(8) -0.0200(7) 0.0063(6) 0.0003(7)
S2 0.0581(9) 0.0628(10) 0.0677(10) -0.0171(7) -0.0151(7) 0.0101(8)
C1 0.040(3) 0.041(3) 0.061(3) -0.001(2) 0.010(2) -0.009(2)
C10 0.048(3) 0.044(3) 0.052(3) -0.013(2) 0.012(2) -0.004(2)
N1 0.050(3) 0.051(3) 0.073(3) -0.011(2) 0.005(2) -0.009(2)
C9 0.056(3) 0.052(4) 0.056(3) -0.014(3) 0.001(3) 0.004(3)
C11 0.054(4) 0.053(4) 0.076(4) -0.004(3) 0.017(3) 0.008(3)
C4 0.041(3) 0.047(3) 0.048(3) 0.003(2) 0.007(2) -0.003(2)
C15 0.063(4) 0.098(5) 0.061(4) -0.013(4) 0.000(3) -0.006(4)
C2 0.076(5) 0.075(5) 0.092(5) -0.030(4) 0.019(4) -0.004(4)
C5 0.053(4) 0.049(4) 0.094(5) 0.003(3) -0.001(3) 0.002(3)
C13 0.065(5) 0.093(6) 0.129(8) -0.020(4) 0.042(5) -0.053(5)
C12 0.055(4) 0.070(5) 0.142(8) -0.007(3) 0.033(5) -0.007(5)
C3 0.058(4) 0.077(5) 0.101(5) -0.021(3) -0.011(4) -0.004(4)
C14 0.070(5) 0.147(8) 0.072(5) -0.034(5) 0.029(4) -0.036(5)
C7 0.103(5) 0.046(4) 0.071(4) 0.004(4) 0.017(4) 0.000(3)
C8 0.077(4) 0.060(4) 0.071(4) -0.017(3) 0.012(4) -0.004(3)
C6 0.074(5) 0.060(5) 0.111(6) 0.015(4) -0.007(4) 0.010(4)

loop_
_atom_type_symbol
_atom_type_description
_atom_type_scat_dispersion_real
_atom_type_scat_dispersion_imag
_atom_type_scat_source
C C 0.0033 0.0016 'International Tables Vol C Tables 4.2.6.8 and 6.1.1.4'
H H 0.0000 0.0000 'International Tables Vol C Tables 4.2.6.8 and 6.1.1.4'
O O 0.0106 0.0060 'International Tables Vol C Tables 4.2.6.8 and 6.1.1.4'
N N 0.0061 0.0033 'International Tables Vol C Tables 4.2.6.8 and 6.1.1.4'
S S 0.1246 0.1234 'International Tables Vol C Tables 4.2.6.8 and 6.1.1.4'
Br Br -0.2901 2.4595 'International Tables Vol C Tables 4.2.6.8 and 6.1.1.4'
Sn Sn -0.6537 1.4246 'International Tables Vol C Tables 4.2.6.8 and 6.1.1.4'

loop_
_geom_angle_atom_site_label_1
_geom_angle_atom_site_label_2
_geom_angle_atom_site_label_3
_geom_angle
_geom_angle_publ_flag
C10 Sn1 C4 111.87(19) yes
C10 Sn1 S1 113.58(14) yes
C4 Sn1 S1 133.21(14) yes
C10 Sn1 Br1 98.05(15) yes
C4 Sn1 Br1 97.21(14) yes
S1 Sn1 Br1 87.02(5) yes
C10 Sn1 S2 97.45(15) yes
C4 Sn1 S2 93.80(14) yes
S1 Sn1 S2 70.05(5) yes
Br1 Sn1 S2 156.05(4) yes
C1 S1 Sn1 89.13(18) ?
C1 S2 Sn1 83.20(18) ?
N1 C1 S2 122.4(4) ?
N1 C1 S1 120.2(4) ?
S2 C1 S1 117.5(3) ?
C11 C10 C15 117.9(5) ?
C11 C10 Sn1 122.9(4) ?
C15 C10 Sn1 119.2(5) ?
C1 N1 C3 120.9(5) ?
C1 N1 C2 122.5(5) ?
C3 N1 C2 116.6(5) ?
C8 C9 C4 120.6(6) ?
C8 C9 H9 119.7 ?
C4 C9 H9 119.7 ?
C10 C11 C12 121.8(6) ?
C10 C11 H11 119.1 ?
C12 C11 H11 119.1 ?
C5 C4 C9 118.1(5) ?
C5 C4 Sn1 123.1(4) ?
C9 C4 Sn1 118.5(4) ?
C14 C15 C10 121.4(7) ?
C14 C15 H15 119.3 ?
C10 C15 H15 119.3 ?
N1 C2 H2A 109.5 ?
N1 C2 H2B 109.5 ?
H2A C2 H2B 109.5 ?
N1 C2 H2C 109.5 ?
H2A C2 H2C 109.5 ?
H2B C2 H2C 109.5 ?
C4 C5 C6 120.9(6) ?
C4 C5 H5 119.5 ?
C6 C5 H5 119.5 ?
C14 C13 C12 120.9(7) ?
C14 C13 H13 119.5 ?
C12 C13 H13 119.5 ?
C13 C12 C11 118.3(7) ?
C13 C12 H12 120.9 ?
C11 C12 H12 120.9 ?
N1 C3 H3A 109.5 ?
N1 C3 H3B 109.5 ?
H3A C3 H3B 109.5 ?
N1 C3 H3C 109.5 ?
H3A C3 H3C 109.5 ?
H3B C3 H3C 109.5 ?
C13 C14 C15 119.7(8) ?
C13 C14 H14 120.2 ?
C15 C14 H14 120.2 ?
C8 C7 C6 119.5(6) ?
C8 C7 H7 120.2 ?
C6 C7 H7 120.2 ?
C7 C8 C9 121.0(6) ?
C7 C8 H8 119.5 ?
C9 C8 H8 119.5 ?
C7 C6 C5 119.9(6) ?
C7 C6 H6 120.1 ?
C5 C6 H6 120.1 ?

loop_
_geom_bond_atom_site_label_1
_geom_bond_atom_site_label_2
_geom_bond_distance
_geom_bond_publ_flag
Sn1 C10 2.124(5) yes
Sn1 C4 2.132(5) yes
Sn1 S1 2.4537(15) yes
Sn1 Br1 2.6098(11) yes
Sn1 S2 2.6674(16) yes
C1 S1 1.744(5) yes
C1 S2 1.701(6) yes
C1 N1 1.319(6) ?
C10 C11 1.366(7) ?
C10 C15 1.378(8) ?
N1 C3 1.453(7) ?
N1 C2 1.468(7) ?
C9 C8 1.372(8) ?
C9 C4 1.386(7) ?
C9 H9 0.9300 ?
C11 C12 1.393(8) ?
C11 H11 0.9300 ?
C4 C5 1.363(7) ?
C15 C14 1.376(9) ?
C15 H15 0.9300 ?
C2 H2A 0.9600 ?
C2 H2B 0.9600 ?
C2 H2C 0.9600 ?
C5 C6 1.385(8) ?
C5 H5 0.9300 ?
C13 C14 1.356(10) ?
C13 C12 1.378(11) ?
C13 H13 0.9300 ?
C12 H12 0.9300 ?
C3 H3A 0.9600 ?
C3 H3B 0.9600 ?
C3 H3C 0.9600 ?
C14 H14 0.9300 ?
C7 C8 1.344(9) ?
C7 C6 1.375(9) ?
C7 H7 0.9300 ?
C8 H8 0.9300 ?
C6 H6 0.9300 ?

loop_
_geom_torsion_atom_site_label_1
_geom_torsion_atom_site_label_2
_geom_torsion_atom_site_label_3
_geom_torsion_atom_site_label_4
_geom_torsion
C10 Sn1 S1 C1 -87.3(2)
C4 Sn1 S1 C1 78.2(3)
Br1 Sn1 S1 C1 175.25(17)
S2 Sn1 S1 C1 2.29(17)
C10 Sn1 S2 C1 110.1(2)
C4 Sn1 S2 C1 -137.3(2)
S1 Sn1 S2 C1 -2.36(17)
Br1 Sn1 S2 C1 -19.9(2)
Sn1 S2 C1 N1 -175.9(4)
Sn1 S2 C1 S1 3.5(3)
Sn1 S1 C1 N1 175.7(4)
Sn1 S1 C1 S2 -3.8(3)
C4 Sn1 C10 C11 133.4(4)
S1 Sn1 C10 C11 -58.0(5)
Br1 Sn1 C10 C11 32.2(4)
S2 Sn1 C10 C11 -129.5(4)
C4 Sn1 C10 C15 -42.9(5)
S1 Sn1 C10 C15 125.7(4)
Br1 Sn1 C10 C15 -144.1(4)
S2 Sn1 C10 C15 54.2(4)
S2 C1 N1 C3 -5.1(7)
S1 C1 N1 C3 175.5(4)
S2 C1 N1 C2 176.7(4)
S1 C1 N1 C2 -2.7(7)
C15 C10 C11 C12 -0.3(9)
Sn1 C10 C11 C12 -176.6(4)
C8 C9 C4 C5 -0.4(8)
C8 C9 C4 Sn1 173.9(4)
C10 Sn1 C4 C5 108.3(5)
S1 Sn1 C4 C5 -57.3(5)
Br1 Sn1 C4 C5 -150.0(5)
S2 Sn1 C4 C5 8.7(5)
C10 Sn1 C4 C9 -65.7(4)
S1 Sn1 C4 C9 128.7(3)
Br1 Sn1 C4 C9 36.0(4)
S2 Sn1 C4 C9 -165.3(4)
C11 C10 C15 C14 -2.1(9)
Sn1 C10 C15 C14 174.4(5)
C9 C4 C5 C6 0.0(9)
Sn1 C4 C5 C6 -174.0(5)
C14 C13 C12 C11 -1.5(11)
C10 C11 C12 C13 2.0(10)
C12 C13 C14 C15 -0.8(11)
C10 C15 C14 C13 2.7(11)
C6 C7 C8 C9 0.9(10)
C4 C9 C8 C7 0.0(9)
C8 C7 C6 C5 -1.3(11)
C4 C5 C6 C7 0.8(11)
